data_7029650
loop_
_publ_author_name
'Hayes, Thomas R'
'Kasten, Benjamin B'
'Barnes, Charles L'
'Benny, Paul D'

_publ_section_title
;
 Rhenium and technetium bi- and tricarbonyl complexes in a new strategy
 for biomolecule incorporation using click chemistry.
;
_journal_issue 19
_journal_name_full 'Dalton transactions (Cambridge, England : 2003)'
_journal_page_first 6998
_journal_page_last 7001
_journal_paper_doi 10.1039/c4dt00684d
_journal_volume 43
_journal_year 2014
_chemical_formula_sum 'C46 H36 Cl6 N O4 P2 Re'
_chemical_formula_weight 1127.60
_space_group_IT_number 2
_symmetry_cell_setting triclinic
_symmetry_Int_Tables_number 2
_symmetry_space_group_name_Hall '-P 1'
_symmetry_space_group_name_H-M 'P -1'
_atom_sites_solution_hydrogens geom
_atom_sites_solution_primary direct
_atom_sites_solution_secondary difmap
_audit_creation_method SHELXL-97
_cell_angle_alpha 77.9590(10)
_cell_angle_beta 82.0390(10)
_cell_angle_gamma 72.2150(10)
_cell_formula_units_Z 2
_cell_length_a 10.8612(3)
_cell_length_b 14.6446(5)
_cell_length_c 15.5216(5)
_cell_measurement_reflns_used 9885
_cell_measurement_temperature 173(2)
_cell_measurement_theta_max 27.6
_cell_measurement_theta_min 2.5
_cell_volume 2291.70(13)
_computing_cell_refinement 'APEX2 (Bruker AXS, 2008)'
_computing_data_collection 'APEX2 (Bruker AXS, 2008)'
_computing_data_reduction 'APEX2 (Bruker AXS, 2008)'
_computing_molecular_graphics 'X-SEED, Barbour, 2001'
_computing_publication_material 'CIFTAB (Sheldrick, 1997)'
_computing_structure_refinement 'SHELXL-97 (Sheldrick, 1997)'
_computing_structure_solution 'SHELXS-97 (Sheldrick, 1997)'
_diffrn_ambient_temperature 173(2)
_diffrn_measured_fraction_theta_full 0.982
_diffrn_measured_fraction_theta_max 0.982
_diffrn_measurement_device_type 'Bruker APEXII CCD area detector'
_diffrn_measurement_method 'omega scans'
_diffrn_radiation_monochromator graphite
_diffrn_radiation_type MoK\a
_diffrn_radiation_wavelength 0.71073
_diffrn_reflns_av_R_equivalents 0.0210
_diffrn_reflns_av_sigmaI/netI 0.0318
_diffrn_reflns_limit_h_max 14
_diffrn_reflns_limit_h_min -14
_diffrn_reflns_limit_k_max 19
_diffrn_reflns_limit_k_min -19
_diffrn_reflns_limit_l_max 20
_diffrn_reflns_limit_l_min -20
_diffrn_reflns_number 21139
_diffrn_reflns_theta_full 27.61
_diffrn_reflns_theta_max 27.61
_diffrn_reflns_theta_min 1.82
_diffrn_source 'fine-focus sealed tube'
_diffrn_standards_decay_% 0.0
_exptl_absorpt_coefficient_mu 3.115
_exptl_absorpt_correction_T_max 0.51
_exptl_absorpt_correction_T_min 0.40
_exptl_absorpt_correction_type multi-scan
_exptl_absorpt_process_details
;
 Data were corrected for decay and absorption using the program SADABS 
 (Sheldrick, G. M. (2003). SADABS. Version 2.10. University of
 G\"ottingen, Germany).
;
_exptl_crystal_colour Yellow
_exptl_crystal_density_diffrn 1.634
_exptl_crystal_density_method 'not measured'
_exptl_crystal_description Prism
_exptl_crystal_F_000 1116
_exptl_crystal_size_max 0.50
_exptl_crystal_size_mid 0.30
_exptl_crystal_size_min 0.25
_refine_diff_density_max 0.820
_refine_diff_density_min -1.267
_refine_diff_density_rms 0.085
_refine_ls_extinction_method none
_refine_ls_goodness_of_fit_ref 1.042
_refine_ls_hydrogen_treatment constr
_refine_ls_matrix_type full
_refine_ls_number_parameters 541
_refine_ls_number_reflns 10429
_refine_ls_number_restraints 0
_refine_ls_restrained_S_all 1.042
_refine_ls_R_factor_all 0.0259
_refine_ls_R_factor_gt 0.0230
_refine_ls_shift/su_max 0.001
_refine_ls_shift/su_mean 0.000
_refine_ls_structure_factor_coef Fsqd
_refine_ls_weighting_details 'calc w=1/[\s^2^(Fo^2^)+(0.0261P)^2^+1.3662P] where P=(Fo^2^+2Fc^2^)/3'
_refine_ls_weighting_scheme calc
_refine_ls_wR_factor_gt 0.0555
_refine_ls_wR_factor_ref 0.0569
_reflns_number_gt 9683
_reflns_number_total 10429
_reflns_threshold_expression >2sigma(I)
_cod_data_source_file c4dt00684d2.cif
_cod_data_source_block 3
_cod_depositor_comments
;Adding full bibliography for
 ./tmp-cod-update-bibliographies-12899/cifs/7029650.cif.
;
_cod_original_cell_volume 2291.70(12)
_cod_database_code 7029650

loop_
_symmetry_equiv_pos_as_xyz
'x, y, z'
'-x, -y, -z'

loop_
_atom_site_label
_atom_site_type_symbol
_atom_site_fract_x
_atom_site_fract_y
_atom_site_fract_z
_atom_site_U_iso_or_equiv
_atom_site_adp_type
_atom_site_occupancy
_atom_site_symmetry_multiplicity
_atom_site_calc_flag
_atom_site_refinement_flags
Re1 Re 0.272614(9) 0.353801(7) 0.648618(6) 0.01655(3) Uani 1 1 d .
Cl1 Cl 0.44791(17) 0.08084(9) 1.09615(8) 0.0944(5) Uani 1 1 d .
Cl2 Cl 0.34203(10) 0.28766(8) 1.04118(6) 0.0566(2) Uani 1 1 d .
Cl3 Cl 0.57724(10) 0.18452(9) 0.95053(9) 0.0721(3) Uani 1 1 d .
Cl4 Cl 0.10109(16) 0.01522(8) 1.08507(10) 0.1012(5) Uani 1 1 d .
Cl5 Cl -0.13019(9) 0.17033(8) 1.04536(6) 0.0583(2) Uani 1 1 d .
Cl6 Cl 0.05472(11) 0.19335(7) 1.14956(6) 0.0560(2) Uani 1 1 d .
P1 P 0.37510(6) 0.20817(4) 0.58598(4) 0.01754(12) Uani 1 1 d .
P2 P 0.18205(6) 0.49118(4) 0.72365(4) 0.01800(12) Uani 1 1 d .
O2 O 0.29768(17) 0.26537(13) 0.77934(11) 0.0213(4) Uani 1 1 d .
O3 O 0.2098(2) 0.17910(15) 0.89309(12) 0.0327(5) Uani 1 1 d .
O4 O 0.1840(2) 0.47371(15) 0.47135(13) 0.0381(5) Uani 1 1 d .
O5 O 0.5313(2) 0.40324(17) 0.60595(14) 0.0395(5) Uani 1 1 d .
N1 N 0.0948(2) 0.31068(15) 0.68751(13) 0.0193(4) Uani 1 1 d .
C1 C 0.2069(3) 0.22925(18) 0.81850(16) 0.0226(5) Uani 1 1 d .
C2 C 0.0897(3) 0.25328(19) 0.76790(16) 0.0223(5) Uani 1 1 d .
C3 C -0.0180(3) 0.2213(2) 0.80054(18) 0.0340(7) Uani 1 1 d .
H3 H -0.0186 0.1795 0.8563 0.041 Uiso 1 1 calc R
C4 C -0.1248(3) 0.2504(2) 0.7515(2) 0.0376(7) Uani 1 1 d .
H4 H -0.1999 0.2299 0.7733 0.045 Uiso 1 1 calc R
C5 C -0.1201(3) 0.3096(2) 0.67046(19) 0.0321(6) Uani 1 1 d .
H5 H -0.1925 0.3311 0.6358 0.039 Uiso 1 1 calc R
C6 C -0.0093(3) 0.3375(2) 0.63989(17) 0.0257(5) Uani 1 1 d .
H6 H -0.0062 0.3771 0.5832 0.031 Uiso 1 1 calc R
C7 C 0.2963(2) 0.11080(18) 0.62058(16) 0.0214(5) Uani 1 1 d .
C8 C 0.1720(3) 0.1254(2) 0.59457(16) 0.0245(5) Uani 1 1 d .
H8 H 0.1336 0.1824 0.5544 0.029 Uiso 1 1 calc R
C9 C 0.1051(3) 0.0572(2) 0.62719(18) 0.0335(6) Uani 1 1 d .
H9 H 0.0205 0.0683 0.6098 0.040 Uiso 1 1 calc R
C10 C 0.1599(3) -0.0269(2) 0.6848(2) 0.0421(8) Uani 1 1 d .
H10 H 0.1133 -0.0734 0.7069 0.051 Uiso 1 1 calc R
C11 C 0.2823(4) -0.0427(3) 0.7099(3) 0.0532(10) Uani 1 1 d .
H11 H 0.3210 -0.1008 0.7487 0.064 Uiso 1 1 calc R
C12 C 0.3501(3) 0.0262(2) 0.6786(2) 0.0398(7) Uani 1 1 d .
H12 H 0.4340 0.0150 0.6972 0.048 Uiso 1 1 calc R
C13 C 0.3929(2) 0.22778(18) 0.46537(15) 0.0205(5) Uani 1 1 d .
C14 C 0.4411(3) 0.3048(2) 0.42131(17) 0.0275(6) Uani 1 1 d .
H14 H 0.4642 0.3440 0.4543 0.033 Uiso 1 1 calc R
C15 C 0.4554(3) 0.3244(2) 0.32963(18) 0.0348(7) Uani 1 1 d .
H15 H 0.4895 0.3763 0.3002 0.042 Uiso 1 1 calc R
C16 C 0.4204(3) 0.2689(2) 0.28145(18) 0.0376(7) Uani 1 1 d .
H16 H 0.4288 0.2832 0.2187 0.045 Uiso 1 1 calc R
C17 C 0.3730(3) 0.1925(2) 0.32374(18) 0.0369(7) Uani 1 1 d .
H17 H 0.3487 0.1545 0.2901 0.044 Uiso 1 1 calc R
C18 C 0.3608(3) 0.1709(2) 0.41560(17) 0.0284(6) Uani 1 1 d .
H18 H 0.3303 0.1171 0.4444 0.034 Uiso 1 1 calc R
C19 C 0.5397(2) 0.14415(17) 0.61681(16) 0.0197(5) Uani 1 1 d .
C20 C 0.5690(3) 0.1405(2) 0.70263(17) 0.0266(5) Uani 1 1 d .
H20 H 0.5073 0.1779 0.7409 0.032 Uiso 1 1 calc R
C21 C 0.6877(3) 0.0827(2) 0.73214(18) 0.0296(6) Uani 1 1 d .
H21 H 0.7061 0.0796 0.7909 0.036 Uiso 1 1 calc R
C22 C 0.7792(3) 0.02953(19) 0.67659(19) 0.0286(6) Uani 1 1 d .
H22 H 0.8601 -0.0103 0.6972 0.034 Uiso 1 1 calc R
C23 C 0.7527(3) 0.03452(19) 0.59074(19) 0.0282(6) Uani 1 1 d .
H23 H 0.8164 -0.0009 0.5521 0.034 Uiso 1 1 calc R
C24 C 0.6335(2) 0.09100(18) 0.56076(17) 0.0230(5) Uani 1 1 d .
H24 H 0.6156 0.0935 0.5020 0.028 Uiso 1 1 calc R
C25 C 0.0402(2) 0.48145(18) 0.79868(16) 0.0207(5) Uani 1 1 d .
C26 C -0.0804(3) 0.50010(19) 0.76586(17) 0.0253(5) Uani 1 1 d .
H26 H -0.0906 0.5245 0.7048 0.030 Uiso 1 1 calc R
C27 C -0.1849(3) 0.4832(2) 0.82197(19) 0.0325(6) Uani 1 1 d .
H27 H -0.2669 0.4973 0.7995 0.039 Uiso 1 1 calc R
C28 C -0.1702(3) 0.4460(2) 0.91045(19) 0.0354(7) Uani 1 1 d .
H28 H -0.2423 0.4346 0.9486 0.042 Uiso 1 1 calc R
C29 C -0.0513(3) 0.4252(2) 0.94381(18) 0.0314(6) Uani 1 1 d .
H29 H -0.0414 0.3985 1.0046 0.038 Uiso 1 1 calc R
C30 C 0.0536(3) 0.44325(19) 0.88856(16) 0.0252(5) Uani 1 1 d .
H30 H 0.1351 0.4296 0.9118 0.030 Uiso 1 1 calc R
C31 C 0.1341(2) 0.61201(18) 0.65481(16) 0.0208(5) Uani 1 1 d .
C32 C 0.0206(3) 0.68374(19) 0.67125(17) 0.0266(5) Uani 1 1 d .
H32 H -0.0424 0.6688 0.7164 0.032 Uiso 1 1 calc R
C33 C -0.0016(3) 0.7770(2) 0.6224(2) 0.0334(6) Uani 1 1 d .
H33 H -0.0802 0.8254 0.6338 0.040 Uiso 1 1 calc R
C34 C 0.0895(3) 0.8000(2) 0.55733(18) 0.0332(6) Uani 1 1 d .
H34 H 0.0749 0.8645 0.5250 0.040 Uiso 1 1 calc R
C35 C 0.2027(3) 0.7287(2) 0.53922(18) 0.0325(6) Uani 1 1 d .
H35 H 0.2653 0.7442 0.4940 0.039 Uiso 1 1 calc R
C36 C 0.2243(3) 0.6352(2) 0.58678(17) 0.0269(6) Uani 1 1 d .
H36 H 0.3010 0.5862 0.5732 0.032 Uiso 1 1 calc R
C37 C 0.2915(2) 0.51117(19) 0.79377(15) 0.0209(5) Uani 1 1 d .
C38 C 0.2675(3) 0.6018(2) 0.81855(17) 0.0276(6) Uani 1 1 d .
H38 H 0.1918 0.6526 0.8017 0.033 Uiso 1 1 calc R
C39 C 0.3535(3) 0.6179(2) 0.86761(18) 0.0303(6) Uani 1 1 d .
H39 H 0.3364 0.6797 0.8844 0.036 Uiso 1 1 calc R
C40 C 0.4642(3) 0.5447(2) 0.89236(16) 0.0285(6) Uani 1 1 d .
H40 H 0.5241 0.5566 0.9247 0.034 Uiso 1 1 calc R
C41 C 0.4873(3) 0.4542(2) 0.86993(18) 0.0310(6) Uani 1 1 d .
H41 H 0.5621 0.4032 0.8883 0.037 Uiso 1 1 calc R
C42 C 0.4015(3) 0.4373(2) 0.82053(17) 0.0261(5) Uani 1 1 d .
H42 H 0.4182 0.3750 0.8050 0.031 Uiso 1 1 calc R
C43 C 0.2206(3) 0.42864(19) 0.53847(17) 0.0244(5) Uani 1 1 d .
C44 C 0.4327(2) 0.38464(19) 0.62298(16) 0.0234(5) Uani 1 1 d .
C45 C 0.4262(4) 0.1769(3) 1.0058(2) 0.0464(8) Uani 1 1 d .
H45 H 0.3737 0.1647 0.9636 0.056 Uiso 1 1 calc R
C46 C 0.0348(3) 0.1404(2) 1.06273(19) 0.0393(7) Uani 1 1 d .
H46 H 0.0814 0.1669 1.0076 0.047 Uiso 1 1 calc R

loop_
_atom_site_aniso_label
_atom_site_aniso_U_11
_atom_site_aniso_U_22
_atom_site_aniso_U_33
_atom_site_aniso_U_23
_atom_site_aniso_U_13
_atom_site_aniso_U_12
Re1 0.01575(5) 0.01633(5) 0.01610(5) -0.00160(3) -0.00140(3) -0.00322(4)
Cl1 0.1641(15) 0.0611(7) 0.0573(6) 0.0116(5) -0.0210(8) -0.0406(9)
Cl2 0.0632(6) 0.0632(6) 0.0465(5) -0.0104(4) -0.0079(4) -0.0205(5)
Cl3 0.0474(6) 0.0678(7) 0.0968(8) -0.0128(6) -0.0007(5) -0.0134(5)
Cl4 0.1313(12) 0.0439(6) 0.1267(11) -0.0347(7) -0.0935(10) 0.0270(7)
Cl5 0.0409(5) 0.0721(7) 0.0555(5) -0.0237(5) -0.0030(4) 0.0015(4)
Cl6 0.0719(6) 0.0510(5) 0.0503(5) -0.0174(4) -0.0073(4) -0.0183(5)
P1 0.0174(3) 0.0179(3) 0.0167(3) -0.0021(2) -0.0019(2) -0.0045(2)
P2 0.0165(3) 0.0177(3) 0.0185(3) -0.0025(2) -0.0009(2) -0.0036(2)
O2 0.0224(9) 0.0231(9) 0.0187(8) -0.0025(7) -0.0034(7) -0.0069(7)
O3 0.0407(12) 0.0387(11) 0.0198(9) 0.0057(8) -0.0065(8) -0.0185(10)
O4 0.0429(13) 0.0349(11) 0.0265(10) 0.0064(9) -0.0090(9) -0.0017(10)
O5 0.0262(11) 0.0480(13) 0.0481(12) -0.0109(10) 0.0045(9) -0.0177(10)
N1 0.0203(10) 0.0196(10) 0.0191(9) -0.0053(8) -0.0021(8) -0.0059(8)
C1 0.0264(13) 0.0226(12) 0.0194(11) -0.0049(10) -0.0021(10) -0.0069(11)
C2 0.0253(13) 0.0246(12) 0.0196(11) -0.0046(10) -0.0027(10) -0.0100(11)
C3 0.0404(17) 0.0436(17) 0.0251(13) -0.0029(12) 0.0024(12) -0.0265(15)
C4 0.0312(16) 0.0541(19) 0.0383(16) -0.0124(14) 0.0039(12) -0.0282(15)
C5 0.0241(14) 0.0438(17) 0.0343(14) -0.0117(13) -0.0059(11) -0.0135(13)
C6 0.0230(13) 0.0274(13) 0.0251(12) -0.0064(11) -0.0037(10) -0.0031(11)
C7 0.0207(12) 0.0217(12) 0.0212(11) -0.0041(10) 0.0006(9) -0.0059(10)
C8 0.0241(13) 0.0271(13) 0.0237(12) -0.0048(10) -0.0038(10) -0.0082(11)
C9 0.0300(15) 0.0456(17) 0.0305(14) -0.0061(13) -0.0013(11) -0.0197(14)
C10 0.0407(18) 0.0402(17) 0.0484(18) 0.0027(14) 0.0020(14) -0.0252(16)
C11 0.044(2) 0.0382(18) 0.070(2) 0.0247(17) -0.0149(17) -0.0190(16)
C12 0.0266(15) 0.0356(16) 0.0531(18) 0.0130(14) -0.0114(13) -0.0134(13)
C13 0.0184(12) 0.0240(12) 0.0178(11) -0.0036(9) -0.0014(9) -0.0043(10)
C14 0.0319(15) 0.0311(14) 0.0219(12) -0.0050(11) 0.0010(10) -0.0136(12)
C15 0.0413(17) 0.0392(16) 0.0232(13) 0.0008(12) 0.0027(12) -0.0169(14)
C16 0.0430(18) 0.0504(19) 0.0171(12) -0.0048(12) 0.0008(11) -0.0120(15)
C17 0.0455(18) 0.0479(18) 0.0246(13) -0.0151(13) -0.0007(12) -0.0191(15)
C18 0.0332(15) 0.0318(14) 0.0234(12) -0.0075(11) 0.0000(11) -0.0130(12)
C19 0.0172(12) 0.0176(11) 0.0239(11) -0.0020(9) -0.0028(9) -0.0048(10)
C20 0.0232(13) 0.0270(13) 0.0271(13) -0.0047(11) -0.0041(10) -0.0024(11)
C21 0.0267(14) 0.0293(14) 0.0318(14) -0.0015(11) -0.0121(11) -0.0051(12)
C22 0.0196(13) 0.0220(13) 0.0415(15) 0.0028(11) -0.0077(11) -0.0052(11)
C23 0.0203(13) 0.0211(13) 0.0408(15) -0.0054(11) 0.0022(11) -0.0043(11)
C24 0.0232(13) 0.0198(12) 0.0272(12) -0.0041(10) -0.0013(10) -0.0082(10)
C25 0.0205(12) 0.0193(12) 0.0221(11) -0.0062(9) 0.0002(9) -0.0047(10)
C26 0.0219(13) 0.0252(13) 0.0268(12) -0.0029(10) -0.0010(10) -0.0055(11)
C27 0.0203(13) 0.0368(16) 0.0395(15) -0.0070(13) -0.0006(11) -0.0074(12)
C28 0.0292(15) 0.0416(17) 0.0357(15) -0.0097(13) 0.0105(12) -0.0147(14)
C29 0.0382(16) 0.0360(15) 0.0224(12) -0.0056(11) 0.0036(11) -0.0161(13)
C30 0.0260(14) 0.0263(13) 0.0239(12) -0.0058(10) -0.0010(10) -0.0077(11)
C31 0.0244(13) 0.0173(11) 0.0211(11) -0.0027(9) -0.0050(9) -0.0056(10)
C32 0.0273(14) 0.0234(13) 0.0271(13) -0.0045(11) -0.0022(10) -0.0044(11)
C33 0.0325(16) 0.0213(13) 0.0411(16) -0.0034(12) -0.0099(12) 0.0016(12)
C34 0.0462(18) 0.0224(13) 0.0320(14) 0.0026(11) -0.0129(13) -0.0120(13)
C35 0.0413(17) 0.0294(15) 0.0285(13) 0.0010(11) -0.0034(12) -0.0165(13)
C36 0.0284(14) 0.0266(13) 0.0263(12) -0.0036(11) -0.0006(11) -0.0100(12)
C37 0.0188(12) 0.0265(13) 0.0179(11) -0.0032(10) -0.0006(9) -0.0081(10)
C38 0.0226(13) 0.0301(14) 0.0300(13) -0.0108(11) -0.0017(10) -0.0038(11)
C39 0.0325(15) 0.0345(15) 0.0288(13) -0.0137(12) 0.0020(11) -0.0132(13)
C40 0.0314(15) 0.0411(16) 0.0194(11) -0.0040(11) -0.0017(10) -0.0206(13)
C41 0.0267(14) 0.0352(15) 0.0322(14) 0.0010(12) -0.0098(11) -0.0116(12)
C42 0.0250(13) 0.0243(13) 0.0290(13) -0.0012(11) -0.0062(10) -0.0076(11)
C43 0.0230(13) 0.0222(12) 0.0251(12) -0.0018(10) -0.0007(10) -0.0041(11)
C44 0.0218(13) 0.0219(12) 0.0253(12) -0.0051(10) -0.0002(10) -0.0047(10)
C45 0.053(2) 0.057(2) 0.0375(16) -0.0023(15) -0.0160(15) -0.0272(18)
C46 0.0396(18) 0.0447(18) 0.0270(14) -0.0055(13) -0.0003(12) -0.0037(15)

loop_
_atom_type_symbol
_atom_type_description
_atom_type_scat_dispersion_real
_atom_type_scat_dispersion_imag
_atom_type_scat_source
C C 0.0033 0.0016 'International Tables Vol C Tables 4.2.6.8 and 6.1.1.4'
H H 0.0000 0.0000 'International Tables Vol C Tables 4.2.6.8 and 6.1.1.4'
Cl Cl 0.1484 0.1585 'International Tables Vol C Tables 4.2.6.8 and 6.1.1.4'
N N 0.0061 0.0033 'International Tables Vol C Tables 4.2.6.8 and 6.1.1.4'
O O 0.0106 0.0060 'International Tables Vol C Tables 4.2.6.8 and 6.1.1.4'
P P 0.1023 0.0942 'International Tables Vol C Tables 4.2.6.8 and 6.1.1.4'
Re Re -1.0185 7.2310 'International Tables Vol C Tables 4.2.6.8 and 6.1.1.4'

loop_
_geom_angle_atom_site_label_1
_geom_angle_atom_site_label_2
_geom_angle_atom_site_label_3
_geom_angle
C43 Re1 C44 88.96(11)
C43 Re1 O2 169.83(9)
C44 Re1 O2 101.16(9)
C43 Re1 N1 95.56(9)
C44 Re1 N1 175.46(9)
O2 Re1 N1 74.33(7)
C43 Re1 P2 92.73(8)
C44 Re1 P2 90.69(8)
O2 Re1 P2 86.16(5)
N1 Re1 P2 89.55(5)
C43 Re1 P1 92.67(8)
C44 Re1 P1 87.88(8)
O2 Re1 P1 88.79(5)
N1 Re1 P1 91.46(6)
P2 Re1 P1 174.39(2)
C19 P1 C13 103.43(11)
C19 P1 C7 101.05(11)
C13 P1 C7 105.87(11)
C19 P1 Re1 114.81(8)
C13 P1 Re1 114.84(8)
C7 P1 Re1 115.23(8)
C25 P2 C31 105.64(11)
C25 P2 C37 103.75(11)
C31 P2 C37 100.03(11)
C25 P2 Re1 113.15(8)
C31 P2 Re1 117.23(8)
C37 P2 Re1 115.35(9)
C1 O2 Re1 119.15(16)
C6 N1 C2 118.2(2)
C6 N1 Re1 125.94(16)
C2 N1 Re1 115.86(16)
O3 C1 O2 124.7(2)
O3 C1 C2 119.9(2)
O2 C1 C2 115.4(2)
N1 C2 C3 121.6(2)
N1 C2 C1 115.3(2)
C3 C2 C1 123.1(2)
C4 C3 C2 119.6(3)
C4 C3 H3 120.2
C2 C3 H3 120.2
C5 C4 C3 118.8(3)
C5 C4 H4 120.6
C3 C4 H4 120.6
C4 C5 C6 119.4(3)
C4 C5 H5 120.3
C6 C5 H5 120.3
N1 C6 C5 122.4(2)
N1 C6 H6 118.8
C5 C6 H6 118.8
C12 C7 C8 118.3(2)
C12 C7 P1 122.1(2)
C8 C7 P1 119.29(19)
C9 C8 C7 120.3(3)
C9 C8 H8 119.8
C7 C8 H8 119.8
C10 C9 C8 120.8(3)
C10 C9 H9 119.6
C8 C9 H9 119.6
C11 C10 C9 119.5(3)
C11 C10 H10 120.3
C9 C10 H10 120.3
C10 C11 C12 120.4(3)
C10 C11 H11 119.8
C12 C11 H11 119.8
C7 C12 C11 120.7(3)
C7 C12 H12 119.7
C11 C12 H12 119.7
C18 C13 C14 118.7(2)
C18 C13 P1 123.71(19)
C14 C13 P1 117.60(19)
C15 C14 C13 120.5(3)
C15 C14 H14 119.7
C13 C14 H14 119.7
C16 C15 C14 120.0(3)
C16 C15 H15 120.0
C14 C15 H15 120.0
C15 C16 C17 120.3(3)
C15 C16 H16 119.9
C17 C16 H16 119.9
C16 C17 C18 120.2(3)
C16 C17 H17 119.9
C18 C17 H17 119.9
C13 C18 C17 120.3(3)
C13 C18 H18 119.8
C17 C18 H18 119.8
C24 C19 C20 118.8(2)
C24 C19 P1 122.29(19)
C20 C19 P1 118.60(19)
C21 C20 C19 120.3(3)
C21 C20 H20 119.8
C19 C20 H20 119.8
C22 C21 C20 120.4(3)
C22 C21 H21 119.8
C20 C21 H21 119.8
C21 C22 C23 119.8(3)
C21 C22 H22 120.1
C23 C22 H22 120.1
C22 C23 C24 120.4(3)
C22 C23 H23 119.8
C24 C23 H23 119.8
C23 C24 C19 120.2(2)
C23 C24 H24 119.9
C19 C24 H24 119.9
C26 C25 C30 118.8(2)
C26 C25 P2 120.49(18)
C30 C25 P2 120.2(2)
C27 C26 C25 120.3(2)
C27 C26 H26 119.8
C25 C26 H26 119.8
C28 C27 C26 120.2(3)
C28 C27 H27 119.9
C26 C27 H27 119.9
C27 C28 C29 120.4(3)
C27 C28 H28 119.8
C29 C28 H28 119.8
C28 C29 C30 120.0(3)
C28 C29 H29 120.0
C30 C29 H29 120.0
C29 C30 C25 120.3(3)
C29 C30 H30 119.8
C25 C30 H30 119.8
C32 C31 C36 118.7(2)
C32 C31 P2 124.03(19)
C36 C31 P2 116.9(2)
C33 C32 C31 120.5(2)
C33 C32 H32 119.7
C31 C32 H32 119.7
C34 C33 C32 120.4(3)
C34 C33 H33 119.8
C32 C33 H33 119.8
C33 C34 C35 119.8(2)
C33 C34 H34 120.1
C35 C34 H34 120.1
C36 C35 C34 120.0(3)
C36 C35 H35 120.0
C34 C35 H35 120.0
C35 C36 C31 120.5(3)
C35 C36 H36 119.8
C31 C36 H36 119.8
C42 C37 C38 119.0(2)
C42 C37 P2 120.5(2)
C38 C37 P2 120.5(2)
C39 C38 C37 120.3(3)
C39 C38 H38 119.9
C37 C38 H38 119.9
C40 C39 C38 120.4(3)
C40 C39 H39 119.8
C38 C39 H39 119.8
C41 C40 C39 119.8(3)
C41 C40 H40 120.1
C39 C40 H40 120.1
C40 C41 C42 120.2(3)
C40 C41 H41 119.9
C42 C41 H41 119.9
C37 C42 C41 120.3(3)
C37 C42 H42 119.8
C41 C42 H42 119.8
O4 C43 Re1 177.2(2)
O5 C44 Re1 179.0(2)
Cl1 C45 Cl2 110.20(19)
Cl1 C45 Cl3 110.7(2)
Cl2 C45 Cl3 109.79(19)
Cl1 C45 H45 108.7
Cl2 C45 H45 108.7
Cl3 C45 H45 108.7
Cl4 C46 Cl6 110.48(18)
Cl4 C46 Cl5 110.5(2)
Cl6 C46 Cl5 110.29(17)
Cl4 C46 H46 108.5
Cl6 C46 H46 108.5
Cl5 C46 H46 108.5

loop_
_geom_bond_atom_site_label_1
_geom_bond_atom_site_label_2
_geom_bond_distance
Re1 C43 1.884(3)
Re1 C44 1.897(3)
Re1 O2 2.1701(16)
Re1 N1 2.181(2)
Re1 P2 2.4130(6)
Re1 P1 2.4182(6)
Cl1 C45 1.752(4)
Cl2 C45 1.759(4)
Cl3 C45 1.767(4)
Cl4 C46 1.731(3)
Cl5 C46 1.756(3)
Cl6 C46 1.756(3)
P1 C19 1.825(3)
P1 C13 1.826(2)
P1 C7 1.831(2)
P2 C25 1.822(2)
P2 C31 1.829(2)
P2 C37 1.840(3)
O2 C1 1.281(3)
O3 C1 1.234(3)
O4 C43 1.161(3)
O5 C44 1.167(3)
N1 C6 1.348(3)
N1 C2 1.356(3)
C1 C2 1.500(4)
C2 C3 1.384(4)
C3 C4 1.383(4)
C3 H3 0.9500
C4 C5 1.374(4)
C4 H4 0.9500
C5 C6 1.379(4)
C5 H5 0.9500
C6 H6 0.9500
C7 C12 1.388(4)
C7 C8 1.404(4)
C8 C9 1.383(4)
C8 H8 0.9500
C9 C10 1.383(4)
C9 H9 0.9500
C10 C11 1.375(5)
C10 H10 0.9500
C11 C12 1.394(4)
C11 H11 0.9500
C12 H12 0.9500
C13 C18 1.390(4)
C13 C14 1.398(3)
C14 C15 1.388(4)
C14 H14 0.9500
C15 C16 1.374(4)
C15 H15 0.9500
C16 C17 1.377(4)
C16 H16 0.9500
C17 C18 1.391(4)
C17 H17 0.9500
C18 H18 0.9500
C19 C24 1.397(3)
C19 C20 1.399(4)
C20 C21 1.387(4)
C20 H20 0.9500
C21 C22 1.381(4)
C21 H21 0.9500
C22 C23 1.384(4)
C22 H22 0.9500
C23 C24 1.389(4)
C23 H23 0.9500
C24 H24 0.9500
C25 C26 1.399(4)
C25 C30 1.400(3)
C26 C27 1.384(4)
C26 H26 0.9500
C27 C28 1.380(4)
C27 H27 0.9500
C28 C29 1.381(4)
C28 H28 0.9500
C29 C30 1.387(4)
C29 H29 0.9500
C30 H30 0.9500
C31 C32 1.386(4)
C31 C36 1.399(3)
C32 C33 1.384(4)
C32 H32 0.9500
C33 C34 1.378(4)
C33 H33 0.9500
C34 C35 1.386(4)
C34 H34 0.9500
C35 C36 1.380(4)
C35 H35 0.9500
C36 H36 0.9500
C37 C42 1.390(4)
C37 C38 1.397(4)
C38 C39 1.384(4)
C38 H38 0.9500
C39 C40 1.382(4)
C39 H39 0.9500
C40 C41 1.380(4)
C40 H40 0.9500
C41 C42 1.391(4)
C41 H41 0.9500
C42 H42 0.9500
C45 H45 1.0000
C46 H46 1.0000

loop_
_geom_torsion_atom_site_label_1
_geom_torsion_atom_site_label_2
_geom_torsion_atom_site_label_3
_geom_torsion_atom_site_label_4
_geom_torsion
C43 Re1 P1 C19 130.98(11)
C44 Re1 P1 C19 42.13(11)
O2 Re1 P1 C19 -59.09(9)
N1 Re1 P1 C19 -133.38(10)
P2 Re1 P1 C19 -33.1(2)
C43 Re1 P1 C13 11.25(12)
C44 Re1 P1 C13 -77.61(12)
O2 Re1 P1 C13 -178.83(10)
N1 Re1 P1 C13 106.88(10)
P2 Re1 P1 C13 -152.9(2)
C43 Re1 P1 C7 -112.20(12)
C44 Re1 P1 C7 158.95(12)
O2 Re1 P1 C7 57.73(10)
N1 Re1 P1 C7 -16.56(11)
P2 Re1 P1 C7 83.7(2)
C43 Re1 P2 C25 110.68(12)
C44 Re1 P2 C25 -160.33(12)
O2 Re1 P2 C25 -59.19(10)
N1 Re1 P2 C25 15.14(11)
P1 Re1 P2 C25 -85.2(2)
C43 Re1 P2 C31 -12.66(12)
C44 Re1 P2 C31 76.33(12)
O2 Re1 P2 C31 177.47(10)
N1 Re1 P2 C31 -108.20(11)
P1 Re1 P2 C31 151.4(2)
C43 Re1 P2 C37 -130.07(11)
C44 Re1 P2 C37 -41.09(11)
O2 Re1 P2 C37 60.06(9)
N1 Re1 P2 C37 134.38(10)
P1 Re1 P2 C37 34.0(2)
C43 Re1 O2 C1 7.0(6)
C44 Re1 O2 C1 -179.01(18)
N1 Re1 O2 C1 0.44(17)
P2 Re1 O2 C1 91.05(17)
P1 Re1 O2 C1 -91.41(17)
C43 Re1 N1 C6 -0.9(2)
C44 Re1 N1 C6 -175.2(11)
O2 Re1 N1 C6 177.9(2)
P2 Re1 N1 C6 91.8(2)
P1 Re1 N1 C6 -93.7(2)
C43 Re1 N1 C2 -179.50(18)
C44 Re1 N1 C2 6.2(12)
O2 Re1 N1 C2 -0.66(17)
P2 Re1 N1 C2 -86.80(17)
P1 Re1 N1 C2 87.68(17)
Re1 O2 C1 O3 -179.0(2)
Re1 O2 C1 C2 -0.2(3)
C6 N1 C2 C3 1.0(4)
Re1 N1 C2 C3 179.7(2)
C6 N1 C2 C1 -177.9(2)
Re1 N1 C2 C1 0.8(3)
O3 C1 C2 N1 178.5(2)
O2 C1 C2 N1 -0.4(3)
O3 C1 C2 C3 -0.4(4)
O2 C1 C2 C3 -179.3(3)
N1 C2 C3 C4 -1.9(4)
C1 C2 C3 C4 177.0(3)
C2 C3 C4 C5 1.0(5)
C3 C4 C5 C6 0.6(5)
C2 N1 C6 C5 0.7(4)
Re1 N1 C6 C5 -177.8(2)
C4 C5 C6 N1 -1.5(4)
C19 P1 C7 C12 17.0(3)
C13 P1 C7 C12 124.6(2)
Re1 P1 C7 C12 -107.3(2)
C19 P1 C7 C8 -169.1(2)
C13 P1 C7 C8 -61.5(2)
Re1 P1 C7 C8 66.5(2)
C12 C7 C8 C9 0.7(4)
P1 C7 C8 C9 -173.4(2)
C7 C8 C9 C10 -0.9(4)
C8 C9 C10 C11 0.0(5)
C9 C10 C11 C12 1.0(6)
C8 C7 C12 C11 0.3(5)
P1 C7 C12 C11 174.2(3)
C10 C11 C12 C7 -1.2(6)
C19 P1 C13 C18 100.9(2)
C7 P1 C13 C18 -5.0(3)
Re1 P1 C13 C18 -133.3(2)
C19 P1 C13 C14 -79.4(2)
C7 P1 C13 C14 174.7(2)
Re1 P1 C13 C14 46.4(2)
C18 C13 C14 C15 0.5(4)
P1 C13 C14 C15 -179.2(2)
C13 C14 C15 C16 1.0(5)
C14 C15 C16 C17 -1.1(5)
C15 C16 C17 C18 -0.2(5)
C14 C13 C18 C17 -1.9(4)
P1 C13 C18 C17 177.8(2)
C16 C17 C18 C13 1.7(5)
C13 P1 C19 C24 -23.3(2)
C7 P1 C19 C24 86.1(2)
Re1 P1 C19 C24 -149.21(17)
C13 P1 C19 C20 162.9(2)
C7 P1 C19 C20 -87.6(2)
Re1 P1 C19 C20 37.0(2)
C24 C19 C20 C21 -2.0(4)
P1 C19 C20 C21 171.9(2)
C19 C20 C21 C22 1.3(4)
C20 C21 C22 C23 0.4(4)
C21 C22 C23 C24 -1.4(4)
C22 C23 C24 C19 0.7(4)
C20 C19 C24 C23 1.0(4)
P1 C19 C24 C23 -172.70(19)
C31 P2 C25 C26 52.6(2)
C37 P2 C25 C26 157.3(2)
Re1 P2 C25 C26 -76.9(2)
C31 P2 C25 C30 -135.6(2)
C37 P2 C25 C30 -30.9(2)
Re1 P2 C25 C30 94.9(2)
C30 C25 C26 C27 1.6(4)
P2 C25 C26 C27 173.5(2)
C25 C26 C27 C28 -1.3(4)
C26 C27 C28 C29 0.0(5)
C27 C28 C29 C30 1.1(5)
C28 C29 C30 C25 -0.8(4)
C26 C25 C30 C29 -0.5(4)
P2 C25 C30 C29 -172.5(2)
C25 P2 C31 C32 10.6(3)
C37 P2 C31 C32 -96.9(2)
Re1 P2 C31 C32 137.7(2)
C25 P2 C31 C36 -175.7(2)
C37 P2 C31 C36 76.8(2)
Re1 P2 C31 C36 -48.6(2)
C36 C31 C32 C33 -1.3(4)
P2 C31 C32 C33 172.3(2)
C31 C32 C33 C34 -0.7(4)
C32 C33 C34 C35 1.6(5)
C33 C34 C35 C36 -0.6(4)
C34 C35 C36 C31 -1.5(4)
C32 C31 C36 C35 2.4(4)
P2 C31 C36 C35 -171.7(2)
C25 P2 C37 C42 106.8(2)
C31 P2 C37 C42 -144.2(2)
Re1 P2 C37 C42 -17.5(2)
C25 P2 C37 C38 -75.3(2)
C31 P2 C37 C38 33.7(2)
Re1 P2 C37 C38 160.40(17)
C42 C37 C38 C39 1.2(4)
P2 C37 C38 C39 -176.8(2)
C37 C38 C39 C40 0.2(4)
C38 C39 C40 C41 -1.6(4)
C39 C40 C41 C42 1.7(4)
C38 C37 C42 C41 -1.1(4)
P2 C37 C42 C41 176.9(2)
C40 C41 C42 C37 -0.3(4)
C44 Re1 C43 O4 178(100)
O2 Re1 C43 O4 -8(5)
N1 Re1 C43 O4 -1(5)
P2 Re1 C43 O4 -91(5)
P1 Re1 C43 O4 90(5)
C43 Re1 C44 O5 -48(14)
O2 Re1 C44 O5 133(14)
N1 Re1 C44 O5 127(14)
P2 Re1 C44 O5 -141(14)
P1 Re1 C44 O5 45(14)
